data_7235118
loop_
_publ_author_name
'Maierhaba Abudoureheman'
'Shujuan Han'
'Bing-Hua Lei'
'Zhihua Yang'
'Xifa Long'
'Shilie Pan'

_publ_section_title
;
 KPb2(PO3)5: a novel nonlinear optical lead polyphosphate with a short
 deep-UV cutoff edge
;
_journal_name_full 'Journal of Materials Chemistry C'
_journal_page_first 10630
_journal_page_last 10637
_journal_paper_doi 10.1039/C6TC03424A
_journal_volume 4
_journal_year 2016
_chemical_formula_sum 'K O15 P5 Pb2'
_chemical_formula_weight 848.33
_space_group_IT_number 7
_space_group_name_Hall 'P -2yac'
_space_group_name_H-M_alt 'P 1 n 1'
_symmetry_cell_setting monoclinic
_symmetry_space_group_name_H-M 'P 1 n 1'
_atom_sites_solution_primary direct
_atom_sites_solution_secondary difmap
_cell_angle_alpha 90.00
_cell_angle_beta 90.882(6)
_cell_angle_gamma 90.00
_cell_formula_units_Z 2
_cell_length_a 8.5207(8)
_cell_length_b 7.1635(7)
_cell_length_c 10.6027(10)
_cell_measurement_reflns_used 2803
_cell_measurement_temperature 296(2)
_cell_measurement_theta_max 26.81
_cell_measurement_theta_min 3.04
_cell_volume 647.09(11)
_computing_cell_refinement 'Bruker SMART'
_computing_data_collection 'Bruker SMART'
_computing_data_reduction 'Bruker SAINT'
_computing_molecular_graphics 'Bruker SHELXTL'
_computing_publication_material 'Bruker SHELXTL'
_computing_structure_refinement 'Bruker SHELXTL'
_computing_structure_solution 'Bruker SHELXTL'
_diffrn_ambient_temperature 296(2)
_diffrn_measured_fraction_theta_full 0.992
_diffrn_measured_fraction_theta_max 0.992
_diffrn_measurement_device_type 'CCD area detector'
_diffrn_measurement_method 'phi and omega scans'
_diffrn_radiation_monochromator graphite
_diffrn_radiation_source 'fine-focus sealed tube'
_diffrn_radiation_type MoK\a
_diffrn_radiation_wavelength 0.71073
_diffrn_reflns_av_R_equivalents 0.0393
_diffrn_reflns_av_sigmaI/netI 0.0511
_diffrn_reflns_limit_h_max 10
_diffrn_reflns_limit_h_min -11
_diffrn_reflns_limit_k_max 9
_diffrn_reflns_limit_k_min -8
_diffrn_reflns_limit_l_max 13
_diffrn_reflns_limit_l_min -13
_diffrn_reflns_number 6976
_diffrn_reflns_theta_full 27.54
_diffrn_reflns_theta_max 27.54
_diffrn_reflns_theta_min 2.84
_exptl_absorpt_coefficient_mu 27.009
_exptl_absorpt_correction_T_max 1.0000
_exptl_absorpt_correction_T_min 0.6003
_exptl_absorpt_correction_type numerical
_exptl_absorpt_process_details face-indexed
_exptl_crystal_colour colorless
_exptl_crystal_density_diffrn 4.354
_exptl_crystal_density_method 'not measured'
_exptl_crystal_description block
_exptl_crystal_F_000 756
_exptl_crystal_size_max 0.083
_exptl_crystal_size_mid 0.073
_exptl_crystal_size_min 0.049
_refine_diff_density_max 0.915
_refine_diff_density_min -1.421
_refine_diff_density_rms 0.227
_refine_ls_abs_structure_details 'Flack H D (1983), Acta Cryst. A39, 876-881'
_refine_ls_abs_structure_Flack 0.00
_refine_ls_extinction_coef 0.00127(18)
_refine_ls_extinction_expression Fc^*^=kFc[1+0.001xFc^2^\l^3^/sin(2\q)]^-1/4^
_refine_ls_extinction_method SHELXL
_refine_ls_goodness_of_fit_ref 1.020
_refine_ls_matrix_type full
_refine_ls_number_parameters 209
_refine_ls_number_reflns 2623
_refine_ls_number_restraints 2
_refine_ls_restrained_S_all 1.020
_refine_ls_R_factor_all 0.0314
_refine_ls_R_factor_gt 0.0282
_refine_ls_shift/su_max 0.000
_refine_ls_shift/su_mean 0.000
_refine_ls_structure_factor_coef Fsqd
_refine_ls_weighting_details 'calc w=1/[\s^2^(Fo^2^)+(0.0241P)^2^+0.0000P] where P=(Fo^2^+2Fc^2^)/3'
_refine_ls_weighting_scheme calc
_refine_ls_wR_factor_gt 0.0579
_refine_ls_wR_factor_ref 0.0597
_reflns_number_gt 2494
_reflns_number_total 2623
_reflns_threshold_expression >2sigma(I)
_cod_data_source_file J-Mater-Chem-C-2016-4-10630.cif
_cod_data_source_block 2
_cod_depositor_comments
;
The following automatic conversions were performed:

data item '_symmetry_cell_setting' value 'Monoclinic' was changed to
'monoclinic' in accordance with the built-in table derived from the
CIF Core dictionary named 'cif_core.dic' version 2.4.5 last updated
on 2014-11-21.

Automatic conversion script
Id: cif_fix_values 6909 2019-04-08 15:41:33Z antanas 
;
_cod_original_sg_symbol_H-M 'Pn   '
_cod_database_code 7235118

loop_
_symmetry_equiv_pos_as_xyz
'x, y, z'
'x+1/2, -y, z+1/2'

loop_
_atom_site_label
_atom_site_type_symbol
_atom_site_fract_x
_atom_site_fract_y
_atom_site_fract_z
_atom_site_U_iso_or_equiv
_atom_site_adp_type
_atom_site_occupancy
_atom_site_symmetry_multiplicity
_atom_site_calc_flag
_atom_site_refinement_flags
_atom_site_disorder_assembly
_atom_site_disorder_group
Pb1 Pb 0.40524(4) 0.14001(5) 0.68668(3) 0.01873(12) Uani 1 1 d . . .
Pb2 Pb 0.90035(4) 0.17128(5) 0.76877(4) 0.01906(12) Uani 1 1 d . . .
K1 K 0.7187(4) 0.3593(4) 0.4056(3) 0.0245(6) Uani 1 1 d . . .
P1 P 0.0751(3) 0.8561(3) 0.5202(3) 0.0138(6) Uani 1 1 d . . .
P2 P 0.5797(4) 0.6536(4) 0.6841(3) 0.0161(7) Uani 1 1 d . . .
P3 P 0.7238(3) -0.0960(4) 0.5033(3) 0.0139(6) Uani 1 1 d . . .
P4 P 0.8133(3) 0.6453(3) 0.8872(3) 0.0129(6) Uani 1 1 d . . .
P5 P 1.0994(3) 0.4592(4) 0.5937(3) 0.0130(6) Uani 1 1 d . . .
O1 O 0.9115(9) 0.4765(11) 0.8700(8) 0.0255(19) Uani 1 1 d . . .
O2 O 0.7080(9) 0.0621(10) 0.5953(7) 0.0215(18) Uani 1 1 d . . .
O3 O 0.1070(11) 1.0193(11) 0.5988(9) 0.028(2) Uani 1 1 d . . .
O4 O 0.7413(10) 0.7133(12) 0.7581(8) 0.0190(18) Uani 1 1 d . . .
O5 O 0.1222(10) 0.6801(11) 0.5995(9) 0.022(2) Uani 1 1 d . . .
O6 O 0.5685(10) 0.4488(11) 0.6755(8) 0.0268(19) Uani 1 1 d . . .
O7 O 0.4470(9) 0.7678(11) 0.7316(8) 0.0234(18) Uani 1 1 d . . .
O8 O 0.8911(9) 0.8103(10) 0.9507(8) 0.0218(18) Uani 1 1 d . . .
O9 O 0.6537(9) 0.5884(12) 0.9578(8) 0.025(2) Uani 1 1 d . . .
O10 O 0.6869(12) -0.0557(11) 0.3701(9) 0.027(2) Uani 1 1 d . . .
O11 O 1.2044(9) 0.3825(10) 0.6949(8) 0.0206(18) Uani 1 1 d . . .
O12 O 0.9293(9) 0.4087(11) 0.5973(8) 0.0186(17) Uani 1 1 d . . .
O13 O 0.1362(12) 0.8453(11) 0.3916(9) 0.035(3) Uani 1 1 d . . .
O14 O -0.1074(10) 0.8133(12) 0.5048(13) 0.049(3) Uani 1 1 d . . .
O15 O 0.6231(10) -0.2702(12) 0.5445(7) 0.026(2) Uani 1 1 d . . .

loop_
_atom_site_aniso_label
_atom_site_aniso_U_11
_atom_site_aniso_U_22
_atom_site_aniso_U_33
_atom_site_aniso_U_23
_atom_site_aniso_U_13
_atom_site_aniso_U_12
Pb1 0.0222(3) 0.0181(2) 0.0160(2) 0.00036(17) 0.00210(18) 0.00442(19)
Pb2 0.0208(2) 0.0208(2) 0.0156(2) -0.00214(18) 0.00036(17) -0.00145(19)
K1 0.0226(15) 0.0220(14) 0.0286(17) 0.0019(12) -0.0094(12) 0.0023(11)
P1 0.0156(15) 0.0135(13) 0.0123(13) -0.0001(10) 0.0002(11) 0.0016(11)
P2 0.0140(17) 0.0180(16) 0.0161(16) -0.0007(12) -0.0016(13) -0.0015(11)
P3 0.0132(15) 0.0150(13) 0.0136(13) 0.0023(11) 0.0021(11) 0.0016(11)
P4 0.0146(15) 0.0133(13) 0.0106(13) -0.0009(10) 0.0003(11) -0.0010(10)
P5 0.0134(15) 0.0133(13) 0.0124(13) -0.0002(11) 0.0012(11) 0.0001(10)
O1 0.032(5) 0.021(4) 0.024(4) -0.004(3) 0.003(4) 0.006(4)
O2 0.031(5) 0.016(4) 0.018(4) -0.002(3) 0.002(4) -0.005(3)
O3 0.049(7) 0.014(4) 0.022(5) -0.006(3) -0.007(5) 0.004(4)
O4 0.017(5) 0.031(5) 0.009(4) 0.010(4) 0.005(3) -0.002(4)
O5 0.020(5) 0.017(4) 0.030(5) 0.006(4) -0.012(4) -0.003(4)
O6 0.033(5) 0.018(4) 0.029(5) 0.004(4) 0.002(4) -0.006(4)
O7 0.020(5) 0.021(4) 0.029(5) 0.000(3) -0.002(3) 0.004(3)
O8 0.018(4) 0.021(4) 0.027(5) -0.007(4) -0.002(3) 0.000(3)
O9 0.022(5) 0.039(6) 0.015(4) 0.001(4) 0.002(3) -0.009(4)
O10 0.049(6) 0.022(5) 0.011(4) 0.000(3) -0.002(4) 0.006(4)
O11 0.024(5) 0.014(4) 0.023(4) -0.002(3) -0.006(3) 0.000(3)
O12 0.010(4) 0.027(4) 0.019(4) -0.001(3) 0.000(3) 0.001(3)
O13 0.058(7) 0.024(5) 0.024(5) -0.004(4) 0.026(5) -0.002(4)
O14 0.017(5) 0.033(6) 0.098(9) 0.010(6) 0.001(5) 0.007(4)
O15 0.038(5) 0.030(5) 0.011(4) 0.009(4) 0.000(4) -0.014(4)

loop_
_atom_type_symbol
_atom_type_description
_atom_type_scat_dispersion_real
_atom_type_scat_dispersion_imag
_atom_type_scat_source
O O 0.0106 0.0060 'International Tables Vol C Tables 4.2.6.8 and 6.1.1.4'
P P 0.1023 0.0942 'International Tables Vol C Tables 4.2.6.8 and 6.1.1.4'
K K 0.2009 0.2494 'International Tables Vol C Tables 4.2.6.8 and 6.1.1.4'
Pb Pb -3.3944 10.1111 'International Tables Vol C Tables 4.2.6.8 and 6.1.1.4'

loop_
_geom_angle_atom_site_label_1
_geom_angle_atom_site_label_2
_geom_angle_atom_site_label_3
_geom_angle
_geom_angle_site_symmetry_1
_geom_angle_site_symmetry_3
O11 Pb1 O8 85.0(3) 1_455 2_464
O11 Pb1 O6 76.9(3) 1_455 .
O8 Pb1 O6 81.6(3) 2_464 .
O11 Pb1 O7 141.1(2) 1_455 1_545
O8 Pb1 O7 108.3(2) 2_464 1_545
O6 Pb1 O7 139.9(2) . 1_545
O11 Pb1 K1 101.93(18) 1_455 .
O8 Pb1 K1 44.60(18) 2_464 .
O6 Pb1 K1 47.77(19) . .
O7 Pb1 K1 113.23(16) 1_545 .
O1 Pb2 O12 73.0(3) . .
O1 Pb2 O2 127.5(3) . .
O12 Pb2 O2 75.9(2) . .
O1 Pb2 O13 81.3(3) . 2_565
O12 Pb2 O13 119.1(3) . 2_565
O2 Pb2 O13 78.4(3) . 2_565
O1 Pb2 K1 97.1(2) . .
O12 Pb2 K1 35.25(18) . .
O2 Pb2 K1 40.90(17) . .
O13 Pb2 K1 99.1(2) 2_565 .
O12 K1 O7 94.4(2) . 2_564
O12 K1 O1 129.2(2) . 2_464
O7 K1 O1 132.2(3) 2_564 2_464
O12 K1 O11 120.9(3) . 2_464
O7 K1 O11 74.1(2) 2_564 2_464
O1 K1 O11 67.2(2) 2_464 2_464
O12 K1 O2 66.9(2) . .
O7 K1 O2 103.9(2) 2_564 .
O1 K1 O2 110.3(2) 2_464 .
O11 K1 O2 171.9(3) 2_464 .
O12 K1 O10 106.2(3) . .
O7 K1 O10 70.4(2) 2_564 .
O1 K1 O10 107.8(2) 2_464 .
O11 K1 O10 122.1(3) 2_464 .
O2 K1 O10 50.5(2) . .
O12 K1 O8 121.6(2) . 2_464
O7 K1 O8 127.0(2) 2_564 2_464
O1 K1 O8 50.3(2) 2_464 2_464
O11 K1 O8 110.1(2) 2_464 2_464
O2 K1 O8 64.5(2) . 2_464
O10 K1 O8 63.3(2) . 2_464
O12 K1 O15 73.3(2) . 1_565
O7 K1 O15 139.1(2) 2_564 1_565
O1 K1 O15 58.5(2) 2_464 1_565
O11 K1 O15 79.3(2) 2_464 1_565
O2 K1 O15 106.3(2) . 1_565
O10 K1 O15 150.2(2) . 1_565
O8 K1 O15 91.0(2) 2_464 1_565
O12 K1 O6 64.9(2) . .
O7 K1 O6 157.5(2) 2_564 .
O1 K1 O6 70.3(2) 2_464 .
O11 K1 O6 123.0(2) 2_464 .
O2 K1 O6 61.1(2) . .
O10 K1 O6 105.8(2) . .
O8 K1 O6 64.4(2) 2_464 .
O15 K1 O6 46.10(19) 1_565 .
O12 K1 O5 152.5(2) . 2_564
O7 K1 O5 60.4(2) 2_564 2_564
O1 K1 O5 72.5(2) 2_464 2_564
O11 K1 O5 45.6(2) 2_464 2_564
O2 K1 O5 126.5(2) . 2_564
O10 K1 O5 77.0(2) . 2_564
O8 K1 O5 84.7(2) 2_464 2_564
O15 K1 O5 117.6(2) 1_565 2_564
O6 K1 O5 141.6(2) . 2_564
O12 K1 P3 83.81(18) . .
O7 K1 P3 83.45(17) 2_564 .
O1 K1 P3 115.77(18) 2_464 .
O11 K1 P3 147.24(19) 2_464 .
O2 K1 P3 25.90(15) . .
O10 K1 P3 25.41(18) . .
O8 K1 P3 65.51(15) 2_464 .
O15 K1 P3 131.59(17) 1_565 .
O6 K1 P3 85.64(16) . .
O5 K1 P3 102.41(16) 2_564 .
O12 K1 P4 133.8(2) . 2_464
O7 K1 P4 130.69(19) 2_564 2_464
O1 K1 P4 25.04(16) 2_464 2_464
O11 K1 P4 86.15(18) 2_464 2_464
O2 K1 P4 89.42(18) . 2_464
O10 K1 P4 84.0(2) . 2_464
O8 K1 P4 25.87(15) 2_464 2_464
O15 K1 P4 76.64(17) 1_565 2_464
O6 K1 P4 68.97(17) . 2_464
O5 K1 P4 73.40(18) 2_564 2_464
P3 K1 P4 90.92(9) . 2_464
O3 P1 O13 120.4(5) . .
O3 P1 O5 107.2(6) . .
O13 P1 O5 111.4(6) . .
O3 P1 O14 112.7(6) . .
O13 P1 O14 104.7(6) . .
O5 P1 O14 98.2(5) . .
O6 P2 O7 121.2(5) . .
O6 P2 O15 107.1(5) . 1_565
O7 P2 O15 107.9(5) . 1_565
O6 P2 O4 110.1(5) . .
O7 P2 O4 109.4(4) . .
O15 P2 O4 98.5(4) 1_565 .
O6 P2 K1 54.9(3) . .
O7 P2 K1 143.9(4) . .
O15 P2 K1 53.5(3) 1_565 .
O4 P2 K1 104.3(3) . .
O10 P3 O2 117.1(5) . .
O10 P3 O14 105.8(6) . 1_645
O2 P3 O14 113.3(6) . 1_645
O10 P3 O15 108.2(5) . .
O2 P3 O15 111.2(5) . .
O14 P3 O15 99.9(5) 1_645 .
O10 P3 K1 61.3(3) . .
O2 P3 K1 58.5(3) . .
O14 P3 K1 113.7(4) 1_645 .
O15 P3 K1 146.3(4) . .
O1 P4 O8 116.7(5) . .
O1 P4 O4 111.1(5) . .
O8 P4 O4 108.0(5) . .
O1 P4 O9 109.4(5) . .
O8 P4 O9 111.0(5) . .
O4 P4 O9 99.3(4) . .
O1 P4 K1 55.5(3) . 2_565
O8 P4 K1 63.3(3) . 2_565
O4 P4 K1 115.4(3) . 2_565
O9 P4 K1 145.0(3) . 2_565
O11 P5 O12 117.6(5) . .
O11 P5 O9 113.7(4) . 2_564
O12 P5 O9 105.8(5) . 2_564
O11 P5 O5 105.5(5) . 1_655
O12 P5 O5 110.9(5) . 1_655
O9 P5 O5 102.4(6) 2_564 1_655
O11 P5 K1 47.9(3) . 2_565
O12 P5 K1 108.5(3) . 2_565
O9 P5 K1 145.7(3) 2_564 2_565
O5 P5 K1 65.4(4) 1_655 2_565
O11 P5 K1 142.7(3) . .
O12 P5 K1 32.7(3) . .
O9 P5 K1 74.9(3) 2_564 .
O5 P5 K1 107.8(3) 1_655 .
K1 P5 K1 138.59(11) 2_565 .
P4 O1 Pb2 140.1(5) . .
P4 O1 K1 99.4(4) . 2_565
Pb2 O1 K1 116.8(3) . 2_565
P3 O2 Pb2 129.2(5) . .
P3 O2 K1 95.6(4) . .
Pb2 O2 K1 104.1(3) . .
P4 O4 P2 130.9(5) . .
P1 O5 P5 138.5(7) . 1_455
P1 O5 K1 130.3(5) . 2_465
P5 O5 K1 88.9(4) 1_455 2_465
P2 O6 Pb1 150.9(5) . .
P2 O6 K1 103.1(4) . .
Pb1 O6 K1 95.2(2) . .
P2 O7 Pb1 125.1(4) . 1_565
P2 O7 K1 125.0(4) . 2_465
Pb1 O7 K1 109.7(3) 1_565 2_465
P4 O8 Pb1 124.5(4) . 2_565
P4 O8 K1 90.8(3) . 2_565
Pb1 O8 K1 100.3(3) 2_565 2_565
P5 O9 P4 138.5(6) 2_465 .
P3 O10 K1 93.2(4) . .
P5 O11 Pb1 130.5(4) . 1_655
P5 O11 K1 109.7(4) . 2_565
Pb1 O11 K1 117.4(3) 1_655 2_565
P5 O12 Pb2 106.8(4) . .
P5 O12 K1 130.0(4) . .
Pb2 O12 K1 112.6(3) . .
P1 O13 Pb2 141.6(6) . 2_464
P3 O14 P1 144.2(6) 1_465 .
P3 O15 P2 130.5(6) . 1_545
P3 O15 K1 113.0(4) . 1_545
P2 O15 K1 101.9(4) 1_545 1_545

loop_
_geom_bond_atom_site_label_1
_geom_bond_atom_site_label_2
_geom_bond_distance
_geom_bond_site_symmetry_2
Pb1 O11 2.440(7) 1_455
Pb1 O8 2.528(8) 2_464
Pb1 O6 2.617(8) .
Pb1 O7 2.731(8) 1_545
Pb1 K1 4.328(3) .
Pb2 O1 2.437(8) .
Pb2 O12 2.505(8) .
Pb2 O2 2.567(8) .
Pb2 O13 2.620(9) 2_565
Pb2 K1 4.343(3) .
K1 O12 2.714(9) .
K1 O7 2.850(8) 2_564
K1 O1 2.889(8) 2_464
K1 O11 2.901(8) 2_464
K1 O2 2.932(8) .
K1 O10 3.008(9) .
K1 O8 3.089(8) 2_464
K1 O15 3.149(9) 1_565
K1 O6 3.218(9) .
K1 O5 3.347(11) 2_564
K1 P3 3.423(4) .
K1 P4 3.457(4) 2_464
P1 O3 1.459(9) .
P1 O13 1.469(9) .
P1 O5 1.564(8) .
P1 O14 1.591(10) .
P2 O6 1.473(8) .
P2 O7 1.490(8) .
P2 O15 1.625(8) 1_565
P2 O4 1.631(8) .
P3 O10 1.471(10) .
P3 O2 1.502(8) .
P3 O14 1.578(9) 1_645
P3 O15 1.580(8) .
P4 O1 1.483(8) .
P4 O8 1.509(8) .
P4 O4 1.569(9) .
P4 O9 1.614(8) .
P4 K1 3.457(4) 2_565
P5 O11 1.491(9) .
P5 O12 1.495(8) .
P5 O9 1.558(8) 2_564
P5 O5 1.596(9) 1_655
P5 K1 3.681(4) 2_565
O1 K1 2.889(8) 2_565
O5 P5 1.596(8) 1_455
O5 K1 3.347(11) 2_465
O7 Pb1 2.731(8) 1_565
O7 K1 2.850(8) 2_465
O8 Pb1 2.528(8) 2_565
O8 K1 3.089(8) 2_565
O9 P5 1.558(8) 2_465
O11 Pb1 2.440(7) 1_655
O11 K1 2.901(8) 2_565
O13 Pb2 2.620(9) 2_464
O14 P3 1.578(9) 1_465
O15 P2 1.625(8) 1_545
O15 K1 3.149(9) 1_545
